data_7123787
loop_
_publ_author_name
'Xia, Qingchun'
'Yuan, Chen'
'Li, Yongxin'
'Cui, Yong'

_publ_section_title
;
 Design and Assembly of a Chiral Composite Metal&#x2212;Organic Framework
 for Efficient Asymmertric Sequential Transformation of Alkene to Amino
 Alcohol
;
_journal_name_full 'Chemical Communications'
_journal_paper_doi 10.1039/C9CC04131A
_journal_year 2019
_chemical_absolute_configuration ad
_chemical_formula_sum 'C68 H70 Al Cd3 N7 O20'
_chemical_formula_weight 1669.49
_space_group_crystal_system monoclinic
_space_group_IT_number 5
_space_group_name_Hall 'C 2y'
_space_group_name_H-M_alt 'C 1 2 1'
_symmetry_space_group_name_Hall 'C 2y'
_symmetry_space_group_name_H-M 'C 1 2 1'
_atom_sites_solution_hydrogens mixed
_audit_creation_method SHELXL-2018/3
_audit_update_record
;
2019-05-21 deposited with the CCDC.    2019-07-05 downloaded from the CCDC.
;
_cell_angle_alpha 90
_cell_angle_beta 106.229(5)
_cell_angle_gamma 90
_cell_formula_units_Z 4
_cell_length_a 59.112(15)
_cell_length_b 9.934(3)
_cell_length_c 18.475(5)
_cell_measurement_reflns_used 9428
_cell_measurement_temperature 247(2)
_cell_measurement_theta_max 25.75
_cell_measurement_theta_min 2.30
_cell_volume 10417(5)
_computing_structure_refinement 'SHELXL-2018/3 (Sheldrick, 2018)'
_computing_structure_solution 'SHELXT 2014/5 (Sheldrick, 2014)'
_diffrn_ambient_temperature 247(2)
_diffrn_measured_fraction_theta_full 0.999
_diffrn_measured_fraction_theta_max 0.990
_diffrn_radiation_type MoK\a
_diffrn_radiation_wavelength 0.71073
_diffrn_reflns_av_R_equivalents 0.0959
_diffrn_reflns_av_unetI/netI 0.1425
_diffrn_reflns_Laue_measured_fraction_full 0.999
_diffrn_reflns_Laue_measured_fraction_max 0.990
_diffrn_reflns_limit_h_max 76
_diffrn_reflns_limit_h_min -72
_diffrn_reflns_limit_k_max 12
_diffrn_reflns_limit_k_min -12
_diffrn_reflns_limit_l_max 23
_diffrn_reflns_limit_l_min -23
_diffrn_reflns_number 52364
_diffrn_reflns_point_group_measured_fraction_full 0.988
_diffrn_reflns_point_group_measured_fraction_max 0.978
_diffrn_reflns_theta_full 25.242
_diffrn_reflns_theta_max 27.640
_diffrn_reflns_theta_min 1.435
_exptl_absorpt_coefficient_mu 0.668
_exptl_crystal_colour colourless
_exptl_crystal_density_diffrn 1.065
_exptl_crystal_description block
_exptl_crystal_F_000 3376
_exptl_crystal_size_max 0.080
_exptl_crystal_size_mid 0.060
_exptl_crystal_size_min 0.050
_refine_diff_density_max 1.499
_refine_diff_density_min -2.285
_refine_diff_density_rms 0.139
_refine_ls_abs_structure_details
;
 Refined as an inversion twin.
;
_refine_ls_abs_structure_Flack 0.05(5)
_refine_ls_extinction_method none
_refine_ls_goodness_of_fit_ref 0.988
_refine_ls_hydrogen_treatment constr
_refine_ls_matrix_type full
_refine_ls_number_parameters 1314
_refine_ls_number_reflns 23700
_refine_ls_number_restraints 3989
_refine_ls_restrained_S_all 0.932
_refine_ls_R_factor_all 0.1082
_refine_ls_R_factor_gt 0.0710
_refine_ls_shift/su_max 0.002
_refine_ls_shift/su_mean 0.000
_refine_ls_structure_factor_coef Fsqd
_refine_ls_weighting_details 'w=1/[\s^2^(Fo^2^)+(0.0970P)^2^] where P=(Fo^2^+2Fc^2^)/3'
_refine_ls_weighting_scheme calc
_refine_ls_wR_factor_gt 0.1685
_refine_ls_wR_factor_ref 0.1858
_reflns_Friedel_coverage 0.867
_reflns_Friedel_fraction_full 0.976
_reflns_Friedel_fraction_max 0.964
_reflns_number_gt 16439
_reflns_number_total 23700
_reflns_threshold_expression 'I > 2\s(I)'
_cod_data_source_file c9cc04131a2.cif
_cod_data_source_block a_sq
_cod_original_cell_volume 10416(5)
_cod_database_code 7123787
_shelx_shelxl_version_number 2018/3
_platon_squeeze_void_probe_radius 1.20
_shelx_space_group_comment
;
The symmetry employed for this shelxl refinement is uniquely defined
by the following loop, which should always be used as a source of
symmetry information in preference to the above space-group names.
They are only intended as comments.
;
_shelx_estimated_absorpt_t_min 0.949
_shelx_estimated_absorpt_t_max 0.967

loop_
_space_group_symop_operation_xyz
'x, y, z'
'-x, y, -z'
'x+1/2, y+1/2, z'
'-x+1/2, y+1/2, -z'

loop_
_atom_site_label
_atom_site_type_symbol
_atom_site_fract_x
_atom_site_fract_y
_atom_site_fract_z
_atom_site_U_iso_or_equiv
_atom_site_adp_type
_atom_site_occupancy
_atom_site_site_symmetry_order
_atom_site_calc_flag
_atom_site_refinement_flags_posn
_atom_site_refinement_flags_adp
_atom_site_refinement_flags_occupancy
_atom_site_disorder_assembly
_atom_site_disorder_group
Cd1 Cd 0.18285(2) 0.07654(8) 0.69026(4) 0.02175(19) Uani 1 1 d D . . . .
Cd2 Cd 0.25316(2) -0.47200(8) 0.25277(4) 0.02051(19) Uani 1 1 d . . . . .
Cd3 Cd 0.19141(2) -0.56061(8) 0.19597(4) 0.0244(2) Uani 1 1 d D . . . .
C1 C 0.25920(13) 0.6283(7) 0.7659(4) 0.039(3) Uani 1 1 d G . . . .
C2 C 0.24192(14) 0.6282(6) 0.6972(4) 0.034(3) Uani 1 1 d G . . . .
H2 H 0.240387 0.702240 0.664487 0.041 Uiso 1 1 calc R U . . .
C3 C 0.22689(12) 0.5184(7) 0.6767(3) 0.033(3) Uani 1 1 d G . . . .
H3 H 0.215204 0.518291 0.630225 0.040 Uiso 1 1 calc R U . . .
C4 C 0.22916(13) 0.4089(7) 0.7250(4) 0.030(3) Uani 1 1 d G . . . .
C5 C 0.24644(15) 0.4091(7) 0.7938(4) 0.040(3) Uani 1 1 d G . . . .
H5 H 0.247974 0.334975 0.826463 0.048 Uiso 1 1 calc R U . . .
C6 C 0.26147(14) 0.5188(8) 0.8142(4) 0.049(4) Uani 1 1 d G . . . .
H6 H 0.273157 0.518923 0.860727 0.058 Uiso 1 1 calc R U . . .
C7 C 0.21096(14) -0.2691(9) 0.3852(4) 0.030(3) Uani 1 1 d G . . . .
C8 C 0.19185(13) -0.2796(11) 0.4149(5) 0.065(5) Uani 1 1 d G . . . .
H8 H 0.178678 -0.331453 0.389873 0.078 Uiso 1 1 calc R U . . .
C9 C 0.19220(13) -0.2133(11) 0.4814(5) 0.055(4) Uani 1 1 d G . . . .
H9 H 0.179280 -0.220381 0.501478 0.066 Uiso 1 1 calc R U . . .
C10 C 0.21168(14) -0.1366(9) 0.5184(3) 0.030(3) Uani 1 1 d G . . . .
C11 C 0.23079(13) -0.1262(10) 0.4888(4) 0.047(4) Uani 1 1 d G . . . .
H11 H 0.243954 -0.074318 0.513771 0.057 Uiso 1 1 calc R U . . .
C12 C 0.23043(13) -0.1924(10) 0.4222(4) 0.048(4) Uani 1 1 d G . . . .
H12 H 0.243352 -0.185389 0.402165 0.057 Uiso 1 1 calc R U . . .
C13 C 0.19159(11) -0.2845(11) -0.0227(5) 0.054(4) Uani 1 1 d G . . . .
H13 H 0.178386 -0.300810 -0.005078 0.064 Uiso 1 1 calc R U . . .
C14 C 0.18888(10) -0.2193(11) -0.0912(5) 0.052(4) Uani 1 1 d G . . . .
H14 H 0.173841 -0.191608 -0.119882 0.062 Uiso 1 1 calc R U . . .
C15 C 0.20840(13) -0.1952(9) -0.1172(4) 0.028(3) Uani 1 1 d G . . . .
C16 C 0.23064(11) -0.2361(11) -0.0748(4) 0.044(4) Uani 1 1 d G . . . .
H16 H 0.243846 -0.219801 -0.092435 0.053 Uiso 1 1 calc R U . . .
C17 C 0.23335(10) -0.3013(11) -0.0063(4) 0.051(4) Uani 1 1 d G . . . .
H17 H 0.248391 -0.329002 0.022369 0.061 Uiso 1 1 calc R U . . .
C18 C 0.21383(14) -0.3255(10) 0.0197(4) 0.028(3) Uani 1 1 d G . . . .
C19 C 0.2125(2) 0.2917(12) 0.7039(7) 0.031(3) Uani 1 1 d . . . . .
C20 C 0.2758(2) 0.7438(12) 0.7879(8) 0.035(3) Uani 1 1 d . . . . .
C21 C 0.2113(2) -0.0555(13) 0.5888(6) 0.028(2) Uani 1 1 d . . . . .
C22 C 0.2112(2) -0.3446(13) 0.3130(7) 0.032(3) Uani 1 1 d . . . . .
C23 C 0.2166(2) -0.3999(13) 0.0925(6) 0.032(3) Uani 1 1 d . . . . .
C24 C 0.2054(2) -0.1235(13) -0.1907(6) 0.029(3) Uani 1 1 d . . . . .
C25 C 0.1819(7) 0.217(4) 0.8477(17) 0.070(5) Uani 0.47(2) 1 d D U P A 1
H25 H 0.188904 0.137005 0.870256 0.085 Uiso 0.47(2) 1 calc R U P A 1
C26 C 0.1770(9) 0.453(4) 0.860(3) 0.124(11) Uani 0.47(2) 1 d D U P A 1
H26A H 0.182148 0.521966 0.898369 0.186 Uiso 0.47(2) 1 calc R U P A 1
H26B H 0.182411 0.476009 0.816507 0.186 Uiso 0.47(2) 1 calc R U P A 1
H26C H 0.159882 0.448956 0.844828 0.186 Uiso 0.47(2) 1 calc R U P A 1
C27 C 0.2020(7) 0.316(5) 0.9673(17) 0.089(9) Uani 0.47(2) 1 d D U P A 1
H27A H 0.218212 0.301553 0.966726 0.133 Uiso 0.47(2) 1 calc R U P A 1
H27B H 0.197190 0.243055 0.994738 0.133 Uiso 0.47(2) 1 calc R U P A 1
H27C H 0.200807 0.400746 0.991754 0.133 Uiso 0.47(2) 1 calc R U P A 1
N1 N 0.1870(5) 0.318(3) 0.8910(14) 0.077(5) Uani 0.47(2) 1 d D U P A 1
O3 O 0.1698(7) 0.202(5) 0.7835(16) 0.055(5) Uani 0.47(2) 1 d D U P A 1
C25A C 0.1834(6) 0.209(4) 0.8418(15) 0.072(4) Uani 0.53(2) 1 d D U P A 2
H25A H 0.197174 0.157924 0.846203 0.086 Uiso 0.53(2) 1 calc R U P A 2
C26A C 0.1588(6) 0.337(5) 0.898(2) 0.103(8) Uani 0.53(2) 1 d D U P A 2
H26D H 0.158997 0.369365 0.947800 0.155 Uiso 0.53(2) 1 calc R U P A 2
H26E H 0.157860 0.412844 0.864366 0.155 Uiso 0.53(2) 1 calc R U P A 2
H26F H 0.145214 0.279064 0.878899 0.155 Uiso 0.53(2) 1 calc R U P A 2
C27A C 0.1972(7) 0.234(5) 0.9762(16) 0.096(9) Uani 0.53(2) 1 d D U P A 2
H27D H 0.191744 0.282238 1.013852 0.144 Uiso 0.53(2) 1 calc R U P A 2
H27E H 0.197790 0.138377 0.987275 0.144 Uiso 0.53(2) 1 calc R U P A 2
H27F H 0.212791 0.265479 0.977088 0.144 Uiso 0.53(2) 1 calc R U P A 2
N1A N 0.1813(5) 0.257(3) 0.9032(13) 0.073(5) Uani 0.53(2) 1 d D U P A 2
O3A O 0.1704(6) 0.218(4) 0.7785(14) 0.056(4) Uani 0.53(2) 1 d D U P A 2
C28 C 0.1791(9) -0.720(6) 0.348(3) 0.073(5) Uani 0.224(18) 1 d D U P B 1
H28 H 0.164646 -0.705316 0.358681 0.088 Uiso 0.224(18) 1 calc R U P B 1
C29 C 0.2198(10) -0.777(9) 0.395(4) 0.084(9) Uani 0.224(18) 1 d D U P B 1
H29A H 0.230357 -0.799514 0.444101 0.126 Uiso 0.224(18) 1 calc R U P B 1
H29B H 0.219170 -0.852409 0.360878 0.126 Uiso 0.224(18) 1 calc R U P B 1
H29C H 0.225636 -0.698125 0.375312 0.126 Uiso 0.224(18) 1 calc R U P B 1
C30 C 0.1925(13) -0.765(10) 0.480(3) 0.087(9) Uani 0.224(18) 1 d D U P B 1
H30A H 0.179743 -0.706833 0.484310 0.131 Uiso 0.224(18) 1 calc R U P B 1
H30B H 0.206881 -0.740188 0.517451 0.131 Uiso 0.224(18) 1 calc R U P B 1
H30C H 0.188568 -0.857862 0.487551 0.131 Uiso 0.224(18) 1 calc R U P B 1
N2 N 0.1958(9) -0.750(6) 0.403(2) 0.079(5) Uani 0.224(18) 1 d D U P B 1
O10 O 0.1787(14) -0.705(9) 0.282(3) 0.065(5) Uani 0.224(18) 1 d D U P B 1
C28A C 0.1902(3) -0.692(2) 0.3491(10) 0.069(4) Uani 0.776(18) 1 d D U P B 2
H28A H 0.200690 -0.619037 0.360399 0.082 Uiso 0.776(18) 1 calc R U P B 2
C29A C 0.1739(5) -0.885(3) 0.3914(15) 0.107(8) Uani 0.776(18) 1 d D U P B 2
H29D H 0.158069 -0.859754 0.363146 0.161 Uiso 0.776(18) 1 calc R U P B 2
H29E H 0.173729 -0.921154 0.439974 0.161 Uiso 0.776(18) 1 calc R U P B 2
H29F H 0.179877 -0.952728 0.363580 0.161 Uiso 0.776(18) 1 calc R U P B 2
C30A C 0.2050(5) -0.739(3) 0.4813(10) 0.091(7) Uani 0.776(18) 1 d D U P B 2
H30D H 0.201826 -0.805762 0.515352 0.136 Uiso 0.776(18) 1 calc R U P B 2
H30E H 0.221364 -0.743647 0.481507 0.136 Uiso 0.776(18) 1 calc R U P B 2
H30F H 0.201669 -0.649692 0.497634 0.136 Uiso 0.776(18) 1 calc R U P B 2
N2A N 0.1895(3) -0.764(2) 0.4028(9) 0.080(4) Uani 0.776(18) 1 d D U P B 2
O10A O 0.1788(4) -0.704(3) 0.2826(9) 0.061(3) Uani 0.776(18) 1 d D U P B 2
Al1 Al -0.01423(15) 0.1810(17) 0.2830(5) 0.053(3) Uani 0.489(4) 1 d D U P A -1
C31 C 0.1258(3) 0.108(2) 0.6416(7) 0.046(4) Uani 0.489(4) 1 d DG U P A -1
H31 H 0.127397 0.115057 0.693543 0.056 Uiso 0.489(4) 1 calc R U P A -1
C32 C 0.1036(2) 0.115(2) 0.5902(8) 0.049(4) Uani 0.489(4) 1 d DG U P A -1
H32 H 0.090190 0.127516 0.607395 0.059 Uiso 0.489(4) 1 calc R U P A -1
C33 C 0.1012(2) 0.104(2) 0.5134(7) 0.052(3) Uani 0.489(4) 1 d DG U P A -1
C34 C 0.1210(3) 0.086(3) 0.4880(7) 0.051(4) Uani 0.489(4) 1 d DG U P A -1
H34 H 0.119414 0.078693 0.436124 0.061 Uiso 0.489(4) 1 calc R U P A -1
C35 C 0.1432(2) 0.079(3) 0.5394(9) 0.048(4) Uani 0.489(4) 1 d DG U P A -1
H35 H 0.156620 0.066233 0.522270 0.058 Uiso 0.489(4) 1 calc R U P A -1
N36 N 0.1456(2) 0.089(2) 0.6162(9) 0.043(3) Uani 0.489(4) 1 d DG U P A -1
C37 C 0.07795(19) 0.141(2) 0.4549(8) 0.053(3) Uani 0.489(4) 1 d DG U P A -1
C38 C 0.0568(2) 0.099(2) 0.4667(8) 0.051(4) Uani 0.489(4) 1 d DG U P A -1
H38 H 0.056847 0.049554 0.509956 0.062 Uiso 0.489(4) 1 calc R U P A -1
C39 C 0.0356(2) 0.132(2) 0.4145(9) 0.053(3) Uani 0.489(4) 1 d DG U P A -1
C40 C 0.0355(2) 0.206(2) 0.3505(9) 0.057(3) Uani 0.489(4) 1 d DG U P A -1
C41 C 0.0567(3) 0.247(2) 0.3387(8) 0.061(4) Uani 0.489(4) 1 d DG U P A -1
C42 C 0.0779(2) 0.215(2) 0.3909(9) 0.055(4) Uani 0.489(4) 1 d DG U P A -1
H42 H 0.092190 0.242430 0.382899 0.066 Uiso 0.489(4) 1 calc R U P A -1
C43 C 0.0574(4) 0.333(3) 0.2635(14) 0.079(6) Uani 0.489(4) 1 d D U P A -1
C44 C 0.0783(5) 0.362(4) 0.2543(18) 0.096(9) Uani 0.489(4) 1 d D U P A -1
H44A H 0.077652 0.354656 0.201382 0.143 Uiso 0.489(4) 1 calc R U P A -1
H44B H 0.090054 0.300348 0.283514 0.143 Uiso 0.489(4) 1 calc R U P A -1
H44C H 0.082594 0.453656 0.271278 0.143 Uiso 0.489(4) 1 calc R U P A -1
C45 C 0.0454(6) 0.257(3) 0.2059(15) 0.097(10) Uani 0.489(4) 1 d D U P A -1
H45A H 0.028732 0.278049 0.194412 0.146 Uiso 0.489(4) 1 calc R U P A -1
H45B H 0.047791 0.162487 0.219345 0.146 Uiso 0.489(4) 1 calc R U P A -1
H45C H 0.050887 0.274995 0.162103 0.146 Uiso 0.489(4) 1 calc R U P A -1
C46 C 0.0453(6) 0.445(3) 0.2657(17) 0.085(8) Uani 0.489(4) 1 d D U P A -1
H46A H 0.030066 0.422075 0.272396 0.102 Uiso 0.489(4) 1 calc R U P A -1
H46B H 0.053960 0.500460 0.307410 0.102 Uiso 0.489(4) 1 calc R U P A -1
H46C H 0.043100 0.493857 0.218797 0.102 Uiso 0.489(4) 1 calc R U P A -1
C47 C 0.0148(4) 0.078(3) 0.4262(13) 0.051(4) Uani 0.489(4) 1 d D U P A -1
H47 H 0.016326 0.030204 0.471411 0.062 Uiso 0.489(4) 1 calc R U P A -1
C48 C -0.0267(4) 0.038(3) 0.4022(13) 0.055(4) Uani 0.489(4) 1 d D U P A -1
H48 H -0.033777 0.117344 0.419659 0.066 Uiso 0.489(4) 1 calc R U P A -1
C49 C -0.0233(4) -0.068(3) 0.4645(14) 0.060(5) Uani 0.489(4) 1 d D U P A -1
H49A H -0.014497 -0.144244 0.452183 0.072 Uiso 0.489(4) 1 calc R U P A -1
H49B H -0.013777 -0.029068 0.511966 0.072 Uiso 0.489(4) 1 calc R U P A -1
C50 C -0.0453(5) -0.118(3) 0.4753(14) 0.062(6) Uani 0.489(4) 1 d D U P A -1
H50A H -0.052909 -0.044818 0.495402 0.074 Uiso 0.489(4) 1 calc R U P A -1
H50B H -0.041788 -0.190454 0.512539 0.074 Uiso 0.489(4) 1 calc R U P A -1
C51 C -0.0629(5) -0.172(3) 0.3991(15) 0.068(6) Uani 0.489(4) 1 d D U P A -1
H51A H -0.056012 -0.249191 0.379952 0.081 Uiso 0.489(4) 1 calc R U P A -1
H51B H -0.077789 -0.200694 0.408021 0.081 Uiso 0.489(4) 1 calc R U P A -1
C52 C -0.0675(4) -0.053(3) 0.3404(16) 0.064(5) Uani 0.489(4) 1 d D U P A -1
H52A H -0.078404 -0.082913 0.292850 0.077 Uiso 0.489(4) 1 calc R U P A -1
H52B H -0.074678 0.022590 0.359646 0.077 Uiso 0.489(4) 1 calc R U P A -1
C53 C -0.0445(5) -0.008(3) 0.3266(15) 0.060(4) Uani 0.489(4) 1 d D U P A -1
H53 H -0.037547 -0.090380 0.311258 0.072 Uiso 0.489(4) 1 calc R U P A -1
C54 C -0.0633(4) 0.115(3) 0.2152(14) 0.054(4) Uani 0.489(4) 1 d D U P A -1
H54 H -0.077251 0.069080 0.215267 0.065 Uiso 0.489(4) 1 calc R U P A -1
C55 C -0.0651(3) 0.207(2) 0.1542(9) 0.057(4) Uani 0.489(4) 1 d DG U P A -1
C56 C -0.0460(2) 0.276(2) 0.1422(10) 0.058(4) Uani 0.489(4) 1 d DG U P A -1
C57 C -0.0493(2) 0.365(2) 0.0818(10) 0.067(5) Uani 0.489(4) 1 d DG U P A -1
C58 C -0.0717(3) 0.384(2) 0.0333(9) 0.061(5) Uani 0.489(4) 1 d DG U P A -1
H58 H -0.073930 0.443846 -0.007523 0.073 Uiso 0.489(4) 1 calc R U P A -1
C59 C -0.0908(2) 0.315(2) 0.0453(10) 0.058(4) Uani 0.489(4) 1 d DG U P A -1
C60 C -0.0875(2) 0.227(2) 0.1058(10) 0.057(4) Uani 0.489(4) 1 d DG U P A -1
H60 H -0.100430 0.180549 0.113859 0.069 Uiso 0.489(4) 1 calc R U P A -1
C61 C -0.0277(5) 0.466(3) 0.0748(16) 0.073(6) Uani 0.489(4) 1 d D U P A -1
C62 C -0.0164(6) 0.539(4) 0.1424(17) 0.085(9) Uani 0.489(4) 1 d D U P A -1
H62A H -0.027176 0.604998 0.152440 0.128 Uiso 0.489(4) 1 calc R U P A -1
H62B H -0.011737 0.476500 0.184357 0.128 Uiso 0.489(4) 1 calc R U P A -1
H62C H -0.002503 0.584077 0.136040 0.128 Uiso 0.489(4) 1 calc R U P A -1
C63 C -0.0116(6) 0.367(4) 0.059(2) 0.102(10) Uani 0.489(4) 1 d D U P A -1
H63A H 0.001098 0.411968 0.045450 0.152 Uiso 0.489(4) 1 calc R U P A -1
H63B H -0.020068 0.309248 0.018009 0.152 Uiso 0.489(4) 1 calc R U P A -1
H63C H -0.005193 0.312163 0.103839 0.152 Uiso 0.489(4) 1 calc R U P A -1
C64 C -0.0397(6) 0.556(3) 0.0030(16) 0.076(8) Uani 0.489(4) 1 d D U P A -1
H64A H -0.054063 0.595569 0.008953 0.114 Uiso 0.489(4) 1 calc R U P A -1
H64B H -0.043490 0.499362 -0.041762 0.114 Uiso 0.489(4) 1 calc R U P A -1
H64C H -0.028949 0.626172 -0.002177 0.114 Uiso 0.489(4) 1 calc R U P A -1
C65 C -0.1522(3) 0.2658(19) -0.0804(12) 0.060(4) Uani 0.489(4) 1 d DG U P A -1
H65 H -0.163152 0.195563 -0.096090 0.072 Uiso 0.489(4) 1 calc R U P A -1
C66 C -0.1306(3) 0.2409(16) -0.0283(12) 0.061(4) Uani 0.489(4) 1 d DG U P A -1
H66 H -0.126934 0.153696 -0.008761 0.073 Uiso 0.489(4) 1 calc R U P A -1
C67 C -0.1145(2) 0.3448(19) -0.0051(10) 0.059(4) Uani 0.489(4) 1 d DG U P A -1
C68 C -0.1199(3) 0.4736(17) -0.0341(12) 0.063(4) Uani 0.489(4) 1 d DG U P A -1
H68 H -0.108990 0.543904 -0.018381 0.076 Uiso 0.489(4) 1 calc R U P A -1
C69 C -0.1415(3) 0.4986(17) -0.0862(12) 0.060(4) Uani 0.489(4) 1 d DG U P A -1
H69 H -0.145209 0.585774 -0.105710 0.073 Uiso 0.489(4) 1 calc R U P A -1
N70 N -0.1577(3) 0.395(2) -0.1093(10) 0.054(4) Uani 0.489(4) 1 d DG U P A -1
N3 N -0.0062(3) 0.087(2) 0.3805(10) 0.053(3) Uani 0.489(4) 1 d D U P A -1
N4 N -0.0451(3) 0.087(2) 0.2696(11) 0.055(3) Uani 0.489(4) 1 d D U P A -1
N5 N -0.0393(3) 0.4068(17) 0.3445(14) 0.065(4) Uani 0.489(4) 1 d D U P A -1
O13 O 0.0163(2) 0.2370(18) 0.2968(9) 0.053(3) Uani 0.489(4) 1 d D U P A -1
O14 O -0.0240(3) 0.2460(19) 0.1846(9) 0.062(4) Uani 0.489(4) 1 d D U P A -1
O15 O -0.0033(3) 0.0075(18) 0.2387(10) 0.061(5) Uani 0.489(4) 1 d D U P A -1
H1O H 0.010813 0.014316 0.229167 0.091 Uiso 0.489(4) 1 d R U P A -1
H2O H -0.014950 -0.032403 0.202482 0.091 Uiso 0.489(4) 1 d R U P A -1
O16 O -0.0216(3) 0.3387(16) 0.3238(10) 0.055(3) Uani 0.489(4) 1 d D U P A -1
O17 O -0.0360(5) 0.547(2) 0.3469(15) 0.116(9) Uani 0.489(4) 1 d D U P A -1
O18 O -0.0560(4) 0.331(2) 0.3666(13) 0.063(5) Uani 0.489(4) 1 d D U P A -1
Al1A Al -0.01647(14) 0.1980(17) 0.3017(5) 0.051(2) Uani 0.511(4) 1 d D U P A -2
C31A C 0.1305(3) 0.1888(19) 0.6212(8) 0.046(4) Uani 0.511(4) 1 d DG U P A -2
H31A H 0.134734 0.243917 0.664261 0.055 Uiso 0.511(4) 1 calc R U P A -2
C32A C 0.1089(3) 0.2072(18) 0.5679(9) 0.051(4) Uani 0.511(4) 1 d DG U P A -2
H32A H 0.098527 0.274733 0.574796 0.061 Uiso 0.511(4) 1 calc R U P A -2
C33A C 0.1025(2) 0.126(2) 0.5042(8) 0.051(3) Uani 0.511(4) 1 d DG U P A -2
C34A C 0.1178(3) 0.0257(18) 0.4940(9) 0.048(4) Uani 0.511(4) 1 d DG U P A -2
H34A H 0.113529 -0.029457 0.450943 0.058 Uiso 0.511(4) 1 calc R U P A -2
C35A C 0.1394(2) 0.0073(17) 0.5473(10) 0.046(4) Uani 0.511(4) 1 d DG U P A -2
H35A H 0.149735 -0.060274 0.540408 0.055 Uiso 0.511(4) 1 calc R U P A -2
N36A N 0.1457(2) 0.0888(19) 0.6110(9) 0.043(3) Uani 0.511(4) 1 d DG U P A -2
C37A C 0.0780(2) 0.134(2) 0.4464(8) 0.053(3) Uani 0.511(4) 1 d DG U P A -2
C38A C 0.0601(2) 0.207(2) 0.4635(8) 0.051(4) Uani 0.511(4) 1 d DG U P A -2
H38A H 0.062976 0.252298 0.509812 0.061 Uiso 0.511(4) 1 calc R U P A -2
C39A C 0.0379(2) 0.212(2) 0.4121(9) 0.049(3) Uani 0.511(4) 1 d DG U P A -2
C40A C 0.0336(2) 0.145(2) 0.3436(8) 0.057(3) Uani 0.511(4) 1 d DG U P A -2
C41A C 0.0515(3) 0.073(2) 0.3265(8) 0.062(4) Uani 0.511(4) 1 d DG U P A -2
C42A C 0.0737(2) 0.067(2) 0.3779(9) 0.058(4) Uani 0.511(4) 1 d DG U P A -2
H42A H 0.085873 0.017998 0.366276 0.069 Uiso 0.511(4) 1 calc R U P A -2
C43A C 0.0474(4) -0.031(3) 0.2546(14) 0.069(6) Uani 0.511(4) 1 d D U P A -2
C44A C 0.0659(5) -0.104(3) 0.2492(18) 0.088(9) Uani 0.511(4) 1 d D U P A -2
H44D H 0.068086 -0.180303 0.283479 0.131 Uiso 0.511(4) 1 calc R U P A -2
H44E H 0.079979 -0.048839 0.262183 0.131 Uiso 0.511(4) 1 calc R U P A -2
H44F H 0.063121 -0.137072 0.197933 0.131 Uiso 0.511(4) 1 calc R U P A -2
C45A C 0.0406(5) 0.049(4) 0.1948(14) 0.093(9) Uani 0.511(4) 1 d D U P A -2
H45D H 0.053430 0.108547 0.193247 0.139 Uiso 0.511(4) 1 calc R U P A -2
H45E H 0.036322 -0.005615 0.149298 0.139 Uiso 0.511(4) 1 calc R U P A -2
H45F H 0.027128 0.101210 0.198123 0.139 Uiso 0.511(4) 1 calc R U P A -2
C46A C 0.0294(5) -0.111(3) 0.2538(16) 0.075(7) Uani 0.511(4) 1 d D U P A -2
H46D H 0.033642 -0.170999 0.296793 0.090 Uiso 0.511(4) 1 calc R U P A -2
H46E H 0.016003 -0.056174 0.256459 0.090 Uiso 0.511(4) 1 calc R U P A -2
H46F H 0.025197 -0.162999 0.207634 0.090 Uiso 0.511(4) 1 calc R U P A -2
C47A C 0.0202(4) 0.288(3) 0.4320(13) 0.050(4) Uani 0.511(4) 1 d D U P A -2
H47A H 0.025187 0.340748 0.475894 0.060 Uiso 0.511(4) 1 calc R U P A -2
C48A C -0.0171(4) 0.397(3) 0.4162(13) 0.051(4) Uani 0.511(4) 1 d D U P A -2
H48A H -0.016311 0.477465 0.385578 0.061 Uiso 0.511(4) 1 calc R U P A -2
C49A C -0.0111(4) 0.443(3) 0.4986(14) 0.053(5) Uani 0.511(4) 1 d D U P A -2
H49C H -0.008549 0.362684 0.530956 0.063 Uiso 0.511(4) 1 calc R U P A -2
H49D H 0.003790 0.492804 0.510420 0.063 Uiso 0.511(4) 1 calc R U P A -2
C50A C -0.0290(4) 0.527(3) 0.5166(15) 0.055(5) Uani 0.511(4) 1 d D U P A -2
H50C H -0.028456 0.616344 0.495165 0.067 Uiso 0.511(4) 1 calc R U P A -2
H50D H -0.025166 0.536299 0.571481 0.067 Uiso 0.511(4) 1 calc R U P A -2
C51A C -0.0549(4) 0.468(3) 0.4860(14) 0.054(5) Uani 0.511(4) 1 d D U P A -2
H51C H -0.056349 0.385030 0.512867 0.065 Uiso 0.511(4) 1 calc R U P A -2
H51D H -0.066282 0.533522 0.494937 0.065 Uiso 0.511(4) 1 calc R U P A -2
C52A C -0.0604(4) 0.439(3) 0.3992(13) 0.052(4) Uani 0.511(4) 1 d D U P A -2
H52C H -0.076426 0.402894 0.380114 0.062 Uiso 0.511(4) 1 calc R U P A -2
H52D H -0.059504 0.522720 0.372119 0.062 Uiso 0.511(4) 1 calc R U P A -2
C53A C -0.0427(4) 0.338(3) 0.3857(14) 0.050(4) Uani 0.511(4) 1 d D U P A -2
H53A H -0.043564 0.257557 0.416619 0.060 Uiso 0.511(4) 1 calc R U P A -2
C54A C -0.0641(4) 0.305(3) 0.2560(13) 0.053(5) Uani 0.511(4) 1 d D U P A -2
H54A H -0.076569 0.353062 0.266201 0.063 Uiso 0.511(4) 1 calc R U P A -2
C55A C -0.0683(3) 0.256(2) 0.1802(7) 0.055(4) Uani 0.511(4) 1 d DG U P A -2
C56A C -0.0529(3) 0.169(2) 0.1583(8) 0.055(3) Uani 0.511(4) 1 d DG U P A -2
C57A C -0.0582(3) 0.1244(19) 0.0841(8) 0.058(4) Uani 0.511(4) 1 d DG U P A -2
C58A C -0.0788(3) 0.166(2) 0.0319(7) 0.056(4) Uani 0.511(4) 1 d DG U P A -2
H58A H -0.082326 0.136287 -0.018297 0.068 Uiso 0.511(4) 1 calc R U P A -2
C59A C -0.0941(3) 0.253(2) 0.0537(8) 0.057(4) Uani 0.511(4) 1 d DG U P A -2
C60A C -0.0889(3) 0.298(2) 0.1279(8) 0.056(4) Uani 0.511(4) 1 d DG U P A -2
H60A H -0.099237 0.356475 0.142655 0.067 Uiso 0.511(4) 1 calc R U P A -2
C61A C -0.0437(4) -0.004(3) 0.0613(14) 0.069(6) Uani 0.511(4) 1 d D U P A -2
C62A C -0.0408(5) -0.117(3) 0.1112(16) 0.069(7) Uani 0.511(4) 1 d D U P A -2
H62D H -0.030103 -0.093468 0.159678 0.104 Uiso 0.511(4) 1 calc R U P A -2
H62E H -0.055962 -0.142381 0.117874 0.104 Uiso 0.511(4) 1 calc R U P A -2
H62F H -0.034378 -0.192642 0.090013 0.104 Uiso 0.511(4) 1 calc R U P A -2
C63A C -0.0597(7) -0.036(4) -0.0124(17) 0.102(11) Uani 0.511(4) 1 d D U P A -2
H63D H -0.050664 -0.063189 -0.046396 0.153 Uiso 0.511(4) 1 calc R U P A -2
H63E H -0.068951 0.043354 -0.032528 0.153 Uiso 0.511(4) 1 calc R U P A -2
H63F H -0.070152 -0.108354 -0.007455 0.153 Uiso 0.511(4) 1 calc R U P A -2
C64A C -0.0205(5) 0.071(4) 0.0557(19) 0.092(9) Uani 0.511(4) 1 d D U P A -2
H64D H -0.012414 0.109189 0.104282 0.139 Uiso 0.511(4) 1 calc R U P A -2
H64E H -0.024663 0.141741 0.018304 0.139 Uiso 0.511(4) 1 calc R U P A -2
H64F H -0.010140 0.006767 0.040972 0.139 Uiso 0.511(4) 1 calc R U P A -2
C65A C -0.1438(3) 0.270(2) -0.1257(8) 0.058(4) Uani 0.511(4) 1 d DG U P A -2
H65A H -0.149902 0.219273 -0.169670 0.070 Uiso 0.511(4) 1 calc R U P A -2
C66A C -0.1238(3) 0.2270(18) -0.0714(10) 0.059(4) Uani 0.511(4) 1 d DG U P A -2
H66A H -0.116275 0.146719 -0.078674 0.071 Uiso 0.511(4) 1 calc R U P A -2
C67A C -0.1148(3) 0.302(2) -0.0063(9) 0.059(4) Uani 0.511(4) 1 d DG U P A -2
C68A C -0.1259(3) 0.4211(19) 0.0045(9) 0.062(4) Uani 0.511(4) 1 d DG U P A -2
H68A H -0.119797 0.472083 0.048542 0.074 Uiso 0.511(4) 1 calc R U P A -2
C69A C -0.1459(3) 0.4644(18) -0.0498(10) 0.059(4) Uani 0.511(4) 1 d DG U P A -2
H69A H -0.153424 0.544639 -0.042453 0.071 Uiso 0.511(4) 1 calc R U P A -2
N70A N -0.1549(3) 0.389(2) -0.1148(9) 0.053(4) Uani 0.511(4) 1 d DG U P A -2
N3A N -0.0020(3) 0.294(2) 0.3966(10) 0.046(3) Uani 0.511(4) 1 d D U P A -2
N4A N -0.0456(3) 0.292(2) 0.3112(11) 0.056(4) Uani 0.511(4) 1 d D U P A -2
N5A N -0.0396(3) -0.0363(17) 0.3563(15) 0.063(4) Uani 0.511(4) 1 d D U P A -2
O13A O 0.0125(2) 0.1421(18) 0.2943(8) 0.055(3) Uani 0.511(4) 1 d D U P A -2
O14A O -0.0325(3) 0.1292(17) 0.2079(9) 0.057(3) Uani 0.511(4) 1 d D U P A -2
O15A O -0.0098(3) 0.3706(18) 0.2470(10) 0.069(5) Uani 0.511(4) 1 d D U P A -2
H3O H 0.002546 0.364392 0.227108 0.103 Uiso 0.511(4) 1 d R U P A -2
H4O H -0.022695 0.413293 0.218572 0.103 Uiso 0.511(4) 1 d R U P A -2
O16A O -0.0205(3) 0.0421(16) 0.3514(10) 0.055(3) Uani 0.511(4) 1 d D U P A -2
O17A O -0.0598(3) 0.037(2) 0.3529(13) 0.071(5) Uani 0.511(4) 1 d D U P A -2
O18A O -0.0376(5) -0.176(2) 0.3482(15) 0.098(7) Uani 0.511(4) 1 d D U P A -2
O1 O 0.21776(14) 0.1852(8) 0.7457(5) 0.0321(19) Uani 1 1 d . . . . .
O2 O 0.19425(17) 0.2988(9) 0.6534(5) 0.041(2) Uani 1 1 d . . . . .
O4 O 0.19197(15) -0.0478(10) 0.6013(4) 0.036(2) Uani 1 1 d . . . . .
O5 O 0.23059(16) -0.0077(9) 0.6253(4) 0.036(2) Uani 1 1 d . . . . .
O6 O 0.27149(14) 0.8512(8) 0.7462(4) 0.0299(19) Uani 1 1 d . . . . .
O7 O 0.29344(19) 0.7352(10) 0.8424(5) 0.054(3) Uani 1 1 d . . . . .
O8 O 0.22798(15) -0.3351(9) 0.2893(4) 0.0337(19) Uani 1 1 d . . . . .
O9 O 0.19224(16) -0.4118(10) 0.2840(5) 0.043(2) Uani 1 1 d . . . . .
O11 O 0.19785(16) -0.4270(12) 0.1094(4) 0.049(3) Uani 1 1 d . . . . .
O12 O 0.23665(14) -0.4269(10) 0.1315(4) 0.035(2) Uani 1 1 d . . . . .
O19 O 0.18577(15) -0.0796(11) -0.2217(5) 0.042(2) Uani 1 1 d . . . . .
O20 O 0.22312(15) -0.1163(10) -0.2163(5) 0.038(2) Uani 1 1 d . . . . .

loop_
_atom_site_aniso_label
_atom_site_aniso_U_11
_atom_site_aniso_U_22
_atom_site_aniso_U_33
_atom_site_aniso_U_23
_atom_site_aniso_U_13
_atom_site_aniso_U_12
Cd1 0.0236(4) 0.0265(4) 0.0130(3) 0.0012(3) 0.0016(3) 0.0041(3)
Cd2 0.0243(4) 0.0253(4) 0.0107(3) 0.0002(3) 0.0030(3) 0.0022(3)
Cd3 0.0330(5) 0.0260(4) 0.0104(3) -0.0016(3) -0.0001(3) -0.0044(4)
C1 0.043(7) 0.021(6) 0.044(7) -0.010(5) -0.001(5) 0.000(5)
C2 0.053(8) 0.015(5) 0.031(6) 0.001(5) 0.005(5) 0.000(5)
C3 0.043(7) 0.019(6) 0.033(6) -0.001(5) 0.005(5) 0.003(5)
C4 0.041(7) 0.022(6) 0.028(6) 0.001(4) 0.010(5) 0.005(4)
C5 0.055(8) 0.025(7) 0.033(6) 0.001(5) 0.002(5) -0.001(5)
C6 0.079(10) 0.016(6) 0.037(7) 0.000(5) -0.005(6) -0.014(6)
C7 0.033(7) 0.044(7) 0.008(5) -0.008(4) -0.001(4) 0.010(5)
C8 0.069(11) 0.077(12) 0.061(10) -0.048(9) 0.039(8) -0.030(9)
C9 0.061(10) 0.071(11) 0.046(8) -0.028(8) 0.034(7) -0.024(8)
C10 0.040(7) 0.032(7) 0.016(5) -0.003(5) 0.002(4) 0.009(5)
C11 0.044(8) 0.081(11) 0.022(6) -0.030(7) 0.019(6) -0.016(7)
C12 0.047(8) 0.068(10) 0.033(7) -0.024(7) 0.020(6) -0.018(7)
C13 0.041(8) 0.081(12) 0.044(8) 0.029(8) 0.020(6) 0.002(7)
C14 0.032(7) 0.085(12) 0.039(8) 0.037(8) 0.009(6) 0.017(7)
C15 0.035(7) 0.032(7) 0.016(5) 0.013(4) 0.003(4) 0.004(5)
C16 0.033(7) 0.076(11) 0.025(6) 0.012(6) 0.011(5) 0.005(7)
C17 0.031(7) 0.080(12) 0.037(7) 0.024(7) 0.002(6) 0.005(7)
C18 0.032(6) 0.037(7) 0.013(5) 0.009(4) 0.003(4) -0.003(5)
C19 0.046(7) 0.011(5) 0.036(6) -0.008(4) 0.010(4) -0.002(4)
C20 0.036(7) 0.019(6) 0.044(7) 0.000(5) 0.001(5) -0.003(5)
C21 0.038(7) 0.032(6) 0.012(5) 0.003(5) 0.007(4) 0.007(5)
C22 0.043(7) 0.025(7) 0.027(6) -0.004(5) 0.010(5) 0.011(5)
C23 0.045(7) 0.032(8) 0.017(5) 0.000(4) 0.004(5) 0.001(5)
C24 0.044(7) 0.031(7) 0.014(5) -0.001(5) 0.012(5) -0.002(5)
C25 0.082(8) 0.087(9) 0.040(7) -0.024(7) 0.013(7) 0.014(7)
C26 0.14(2) 0.104(15) 0.103(18) -0.023(16) -0.001(17) 0.010(17)
C27 0.105(16) 0.099(17) 0.050(12) -0.041(13) 0.003(12) -0.001(15)
N1 0.093(9) 0.092(10) 0.044(7) -0.029(7) 0.016(7) 0.009(8)
O3 0.064(7) 0.073(9) 0.028(7) -0.013(7) 0.013(6) 0.013(7)
C25A 0.084(8) 0.087(9) 0.041(6) -0.022(7) 0.012(6) 0.013(7)
C26A 0.118(15) 0.112(16) 0.074(14) -0.039(13) 0.016(12) 0.014(13)
C27A 0.111(15) 0.116(17) 0.054(11) -0.030(14) 0.011(12) -0.005(15)
N1A 0.090(9) 0.094(10) 0.038(7) -0.030(8) 0.022(7) 0.006(8)
O3A 0.063(7) 0.073(9) 0.031(6) -0.016(7) 0.011(6) 0.017(7)
C28 0.091(9) 0.071(8) 0.051(7) 0.014(7) 0.010(7) -0.023(8)
C29 0.098(14) 0.079(17) 0.064(16) 0.007(16) 0.004(13) -0.013(15)
C30 0.104(17) 0.092(17) 0.055(12) 0.012(15) 0.004(13) -0.018(17)
N2 0.095(9) 0.078(9) 0.055(8) 0.016(8) 0.007(8) -0.022(8)
O10 0.084(9) 0.061(9) 0.046(8) 0.012(8) 0.013(8) -0.024(8)
C28A 0.089(8) 0.066(7) 0.046(6) 0.014(6) 0.012(6) -0.027(7)
C29A 0.123(14) 0.091(13) 0.085(13) 0.022(11) -0.007(11) -0.043(11)
C30A 0.104(15) 0.109(15) 0.048(9) 0.011(11) 0.001(10) -0.018(13)
N2A 0.097(9) 0.079(8) 0.054(6) 0.019(6) 0.005(7) -0.020(7)
O10A 0.082(7) 0.058(6) 0.041(5) 0.012(5) 0.013(5) -0.024(6)
Al1 0.036(4) 0.046(5) 0.054(4) 0.004(4) -0.028(3) 0.006(3)
C31 0.036(6) 0.053(8) 0.037(6) -0.009(6) -0.011(5) 0.013(6)
C32 0.037(6) 0.057(7) 0.042(6) -0.011(6) -0.008(6) 0.011(6)
C33 0.040(5) 0.058(7) 0.045(6) -0.006(6) -0.011(5) 0.009(6)
C34 0.042(6) 0.059(8) 0.039(6) -0.007(7) -0.010(5) 0.005(7)
C35 0.040(6) 0.058(8) 0.037(6) -0.008(7) -0.007(6) 0.008(7)
N36 0.032(6) 0.057(7) 0.028(6) -0.011(6) -0.009(5) 0.006(6)
C37 0.040(5) 0.058(6) 0.046(6) -0.007(6) -0.016(5) 0.008(6)
C38 0.040(6) 0.054(7) 0.045(6) -0.007(6) -0.014(6) 0.012(6)
C39 0.040(5) 0.054(6) 0.047(6) -0.002(6) -0.016(5) 0.010(6)
C40 0.042(5) 0.058(6) 0.052(6) -0.001(6) -0.018(5) 0.007(6)
C41 0.046(6) 0.067(7) 0.054(7) -0.001(6) -0.009(6) 0.007(7)
C42 0.042(6) 0.063(7) 0.047(6) -0.005(6) -0.011(6) 0.005(6)
C43 0.067(11) 0.092(12) 0.063(10) 0.010(9) -0.005(9) 0.001(10)
C44 0.086(16) 0.12(2) 0.072(18) 0.022(18) 0.009(14) -0.006(15)
C45 0.075(18) 0.12(2) 0.072(14) 0.022(15) -0.017(15) 0.018(16)
C46 0.088(18) 0.101(17) 0.059(16) 0.037(13) 0.007(15) -0.001(16)
C47 0.042(7) 0.049(8) 0.047(7) -0.005(7) -0.015(6) 0.010(7)
C48 0.049(6) 0.042(7) 0.060(7) 0.001(6) -0.008(6) 0.011(6)
C49 0.056(8) 0.045(8) 0.062(8) 0.003(8) -0.013(7) 0.005(8)
C50 0.058(10) 0.049(10) 0.066(10) 0.005(9) -0.004(9) 0.004(9)
C51 0.062(10) 0.052(10) 0.069(10) 0.014(9) -0.014(8) 0.003(8)
C52 0.058(8) 0.049(8) 0.069(8) 0.008(8) -0.009(7) 0.005(7)
C53 0.054(6) 0.045(7) 0.064(7) 0.006(6) -0.011(6) 0.011(6)
C54 0.040(6) 0.051(7) 0.051(6) -0.004(6) -0.018(6) 0.006(6)
C55 0.047(6) 0.055(6) 0.052(6) -0.002(5) -0.015(6) 0.011(6)
C56 0.048(6) 0.057(6) 0.052(6) 0.001(5) -0.015(5) 0.009(6)
C57 0.055(8) 0.066(9) 0.059(8) 0.007(7) -0.017(7) 0.004(7)
C58 0.052(7) 0.061(9) 0.054(8) 0.003(7) -0.010(7) 0.013(7)
C59 0.051(6) 0.054(7) 0.051(6) 0.000(6) -0.014(6) 0.009(6)
C60 0.048(6) 0.055(7) 0.052(6) -0.001(6) -0.014(6) 0.010(6)
C61 0.063(10) 0.071(11) 0.069(11) 0.012(10) -0.009(9) -0.003(9)
C62 0.083(19) 0.066(17) 0.081(15) 0.027(14) -0.018(15) -0.014(14)
C63 0.068(16) 0.11(2) 0.10(2) 0.005(17) -0.009(15) 0.000(16)
C64 0.080(18) 0.068(18) 0.069(15) -0.005(14) 0.004(14) -0.013(14)
C65 0.055(7) 0.054(7) 0.054(7) 0.008(7) -0.011(6) 0.005(6)
C66 0.057(7) 0.055(7) 0.055(7) 0.008(6) -0.011(6) 0.007(6)
C67 0.055(6) 0.053(7) 0.052(6) -0.001(6) -0.014(6) 0.012(6)
C68 0.062(7) 0.054(7) 0.054(7) -0.003(7) -0.015(6) 0.009(6)
C69 0.060(7) 0.053(7) 0.051(7) 0.002(7) -0.013(7) 0.005(6)
N70 0.052(7) 0.050(7) 0.044(6) 0.006(6) -0.015(6) 0.012(6)
N3 0.042(6) 0.043(6) 0.055(6) -0.002(6) -0.017(5) 0.009(6)
N4 0.043(6) 0.047(6) 0.056(6) 0.002(5) -0.019(5) 0.008(5)
N5 0.060(7) 0.049(7) 0.064(7) 0.005(6) -0.019(6) 0.006(6)
O13 0.041(6) 0.051(7) 0.050(6) 0.000(6) -0.019(5) 0.007(6)
O14 0.050(6) 0.058(7) 0.056(6) 0.003(6) -0.023(6) 0.007(6)
O15 0.057(11) 0.047(11) 0.062(11) 0.001(9) -0.010(9) 0.006(9)
O16 0.042(5) 0.045(5) 0.059(5) 0.004(5) -0.015(5) 0.004(5)
O17 0.159(19) 0.048(11) 0.091(15) -0.009(12) -0.048(14) 0.036(11)
O18 0.047(9) 0.060(10) 0.063(10) 0.002(9) -0.014(8) 0.016(8)
Al1A 0.034(4) 0.049(4) 0.051(4) -0.004(4) -0.021(3) 0.006(3)
C31A 0.037(7) 0.057(7) 0.034(6) -0.011(6) -0.006(6) 0.010(6)
C32A 0.037(6) 0.060(7) 0.043(6) -0.009(6) -0.007(6) 0.012(6)
C33A 0.039(5) 0.057(6) 0.043(6) -0.003(5) -0.010(5) 0.009(5)
C34A 0.040(6) 0.055(7) 0.038(6) -0.008(6) -0.008(6) 0.005(6)
C35A 0.036(6) 0.055(8) 0.036(6) -0.011(6) -0.008(6) 0.005(6)
N36A 0.033(6) 0.056(7) 0.029(6) -0.013(6) -0.008(5) 0.009(5)
C37A 0.039(5) 0.058(6) 0.047(6) -0.007(6) -0.015(5) 0.009(5)
C38A 0.038(6) 0.054(7) 0.044(6) -0.005(6) -0.016(5) 0.008(6)
C39A 0.037(5) 0.051(6) 0.046(6) -0.004(6) -0.014(5) 0.006(6)
C40A 0.041(5) 0.059(6) 0.052(6) -0.006(6) -0.018(5) 0.007(6)
C41A 0.047(6) 0.070(7) 0.053(6) -0.008(6) -0.010(6) 0.008(6)
C42A 0.042(7) 0.066(8) 0.052(7) -0.007(7) -0.007(6) 0.009(7)
C43A 0.055(10) 0.085(11) 0.057(9) -0.015(9) -0.003(9) 0.016(9)
C44A 0.072(15) 0.10(2) 0.085(18) -0.025(15) 0.005(14) 0.005(14)
C45A 0.067(17) 0.13(2) 0.060(12) -0.016(14) -0.018(13) 0.008(15)
C46A 0.064(14) 0.086(17) 0.059(15) -0.032(13) -0.009(13) 0.026(12)
C47A 0.037(7) 0.051(8) 0.046(7) -0.001(7) -0.015(6) 0.003(7)
C48A 0.043(6) 0.042(7) 0.052(6) 0.002(6) -0.011(6) 0.009(6)
C49A 0.050(8) 0.038(9) 0.056(9) -0.004(8) -0.008(8) 0.013(8)
C50A 0.054(10) 0.037(9) 0.060(9) -0.004(8) -0.010(8) 0.011(8)
C51A 0.053(9) 0.035(9) 0.060(9) -0.001(8) -0.006(8) 0.010(8)
C52A 0.047(7) 0.037(8) 0.054(8) 0.005(7) -0.013(7) 0.007(7)
C53A 0.044(7) 0.040(7) 0.052(6) 0.006(6) -0.009(6) 0.003(6)
C54A 0.036(8) 0.054(9) 0.053(8) 0.001(8) -0.012(7) 0.008(8)
C55A 0.043(6) 0.054(6) 0.051(6) -0.003(6) -0.014(5) 0.011(6)
C56A 0.043(6) 0.055(6) 0.051(6) -0.004(5) -0.016(5) 0.011(5)
C57A 0.048(7) 0.061(7) 0.049(6) 0.000(6) -0.011(6) 0.010(6)
C58A 0.048(7) 0.055(8) 0.050(7) 0.000(7) -0.014(6) 0.012(6)
C59A 0.050(6) 0.054(7) 0.051(6) -0.002(6) -0.013(5) 0.011(6)
C60A 0.048(7) 0.055(7) 0.050(6) -0.002(6) -0.013(6) 0.016(6)
C61A 0.066(10) 0.076(11) 0.046(9) -0.002(8) -0.017(9) 0.028(9)
C62A 0.072(17) 0.065(15) 0.059(14) -0.013(12) 0.000(13) 0.044(13)
C63A 0.13(2) 0.079(19) 0.059(14) -0.011(13) -0.036(15) 0.028(17)
C64A 0.079(15) 0.12(2) 0.073(17) 0.006(17) 0.020(13) 0.036(15)
C65A 0.056(7) 0.054(7) 0.050(7) 0.004(6) -0.009(6) 0.012(7)
C66A 0.055(7) 0.055(7) 0.053(7) 0.001(6) -0.010(6) 0.012(6)
C67A 0.055(6) 0.053(7) 0.052(6) -0.001(6) -0.015(5) 0.011(6)
C68A 0.060(7) 0.056(7) 0.052(7) -0.002(6) -0.012(6) 0.010(6)
C69A 0.061(7) 0.052(7) 0.049(7) -0.001(6) -0.010(6) 0.012(6)
N70A 0.052(7) 0.049(7) 0.041(6) 0.007(6) -0.015(6) 0.013(6)
N3A 0.034(6) 0.044(7) 0.048(6) 0.003(6) -0.009(6) 0.005(6)
N4A 0.045(6) 0.046(7) 0.055(7) 0.002(6) -0.021(6) 0.008(6)
N5A 0.059(6) 0.051(6) 0.065(7) 0.000(6) -0.009(6) 0.010(6)
O13A 0.039(5) 0.056(6) 0.049(6) -0.004(6) -0.019(5) 0.005(5)
O14A 0.042(5) 0.054(5) 0.055(5) -0.003(5) -0.021(5) 0.007(5)
O15A 0.075(11) 0.047(10) 0.058(10) 0.004(9) -0.024(9) -0.004(9)
O16A 0.046(5) 0.047(5) 0.054(5) 0.000(5) -0.015(5) 0.012(5)
O17A 0.057(9) 0.057(10) 0.088(11) -0.002(10) 0.002(9) 0.003(8)
O18A 0.111(13) 0.063(10) 0.087(12) 0.004(11) -0.028(11) 0.003(10)
O1 0.038(5) 0.019(4) 0.036(5) -0.008(3) 0.005(4) -0.001(3)
O2 0.049(5) 0.023(5) 0.044(5) 0.002(4) 0.001(4) 0.000(4)
O4 0.039(5) 0.049(6) 0.021(4) -0.016(4) 0.007(3) -0.007(4)
O5 0.048(5) 0.051(6) 0.008(4) -0.009(3) 0.005(3) -0.011(4)
O6 0.034(5) 0.020(4) 0.036(5) 0.008(3) 0.009(4) 0.007(3)
O7 0.064(7) 0.038(6) 0.042(6) 0.009(4) -0.013(5) -0.018(5)
O8 0.047(5) 0.031(5) 0.030(4) -0.001(4) 0.020(4) 0.013(4)
O9 0.059(6) 0.037(5) 0.033(5) -0.016(4) 0.009(4) -0.004(5)
O11 0.047(5) 0.077(8) 0.020(4) 0.022(5) 0.007(4) -0.005(5)
O12 0.039(5) 0.047(5) 0.013(3) 0.005(4) -0.004(3) 0.011(4)
O19 0.040(5) 0.055(7) 0.030(4) 0.027(4) 0.010(4) 0.001(4)
O20 0.045(5) 0.039(5) 0.035(5) 0.007(4) 0.016(4) -0.018(4)

loop_
_atom_type_symbol
_atom_type_description
_atom_type_scat_dispersion_real
_atom_type_scat_dispersion_imag
_atom_type_scat_source
C C 0.0033 0.0016 'International Tables Vol C Tables 4.2.6.8 and 6.1.1.4'
H H 0.0000 0.0000 'International Tables Vol C Tables 4.2.6.8 and 6.1.1.4'
Al Al 0.0645 0.0514 'International Tables Vol C Tables 4.2.6.8 and 6.1.1.4'
Cd Cd -0.8075 1.2024 'International Tables Vol C Tables 4.2.6.8 and 6.1.1.4'
N N 0.0061 0.0033 'International Tables Vol C Tables 4.2.6.8 and 6.1.1.4'
O O 0.0106 0.0060 'International Tables Vol C Tables 4.2.6.8 and 6.1.1.4'

loop_
_geom_angle_atom_site_label_1
_geom_angle_atom_site_label_2
_geom_angle_atom_site_label_3
_geom_angle
_geom_angle_site_symmetry_1
_geom_angle_site_symmetry_3
O19 Cd1 O4 99.6(4) 1_556 .
O19 Cd1 N36 110.4(6) 1_556 .
O4 Cd1 N36 88.9(5) . .
O19 Cd1 N36A 111.9(6) 1_556 .
O4 Cd1 N36A 86.8(5) . .
O19 Cd1 O1 97.2(3) 1_556 .
O4 Cd1 O1 102.5(3) . .
N36 Cd1 O1 148.1(6) . .
N36A Cd1 O1 147.7(6) . .
O19 Cd1 O3A 83.5(11) 1_556 .
O4 Cd1 O3A 175.4(8) . .
N36A Cd1 O3A 89.0(9) . .
O1 Cd1 O3A 80.3(11) . .
O19 Cd1 O3 79.3(13) 1_556 .
O4 Cd1 O3 175.3(12) . .
N36 Cd1 O3 87.2(10) . .
O1 Cd1 O3 82.2(12) . .
O19 Cd1 O2 149.2(3) 1_556 .
O4 Cd1 O2 98.7(3) . .
N36 Cd1 O2 94.5(6) . .
N36A Cd1 O2 93.6(6) . .
O1 Cd1 O2 54.6(3) . .
O3A Cd1 O2 79.9(13) . .
O3 Cd1 O2 84.3(14) . .
O19 Cd1 C19 124.3(4) 1_556 .
O4 Cd1 C19 102.7(3) . .
N36 Cd1 C19 120.4(7) . .
N36A Cd1 C19 119.7(6) . .
O1 Cd1 C19 28.2(3) . .
O3A Cd1 C19 78.1(13) . .
O3 Cd1 C19 81.6(14) . .
O2 Cd1 C19 26.4(3) . .
O5 Cd2 O12 177.5(4) 4_546 .
O5 Cd2 O20 94.2(3) 4_546 4_545
O12 Cd2 O20 87.8(3) . 4_545
O5 Cd2 O8 85.8(3) 4_546 .
O12 Cd2 O8 92.3(3) . .
O20 Cd2 O8 177.2(4) 4_545 .
O5 Cd2 O6 88.0(3) 4_546 4_536
O12 Cd2 O6 93.6(3) . 4_536
O20 Cd2 O6 88.0(3) 4_545 4_536
O8 Cd2 O6 89.2(3) . 4_536
O5 Cd2 O1 89.2(3) 4_546 4_546
O12 Cd2 O1 89.5(3) . 4_546
O20 Cd2 O1 84.8(3) 4_545 4_546
O8 Cd2 O1 98.0(3) . 4_546
O6 Cd2 O1 172.1(3) 4_536 4_546
O9 Cd3 O11 99.3(4) . .
O9 Cd3 O6 95.2(3) . 4_536
O11 Cd3 O6 103.2(3) . 4_536
O9 Cd3 O7 148.9(3) . 4_536
O11 Cd3 O7 98.1(4) . 4_536
O6 Cd3 O7 55.7(3) 4_536 4_536
O9 Cd3 O10A 81.4(7) . .
O11 Cd3 O10A 172.3(6) . .
O6 Cd3 O10A 84.3(7) 4_536 .
O7 Cd3 O10A 84.7(8) 4_536 .
O9 Cd3 O10 82(2) . .
O11 Cd3 O10 172.1(19) . .
O6 Cd3 O10 84(2) 4_536 .
O7 Cd3 O10 84(3) 4_536 .
O9 Cd3 C20 122.5(4) . 4_536
O11 Cd3 C20 104.5(4) . 4_536
O6 Cd3 C20 28.7(3) 4_536 4_536
O7 Cd3 C20 27.2(3) 4_536 4_536
O10 Cd3 C20 81(3) . 4_536
C2 C1 C6 120.0 . .
C2 C1 C20 120.6(7) . .
C6 C1 C20 119.4(7) . .
C1 C2 C3 120.0 . .
C1 C2 H2 120.0 . .
C3 C2 H2 120.0 . .
C4 C3 C2 120.0 . .
C4 C3 H3 120.0 . .
C2 C3 H3 120.0 . .
C3 C4 C5 120.0 . .
C3 C4 C19 120.1(7) . .
C5 C4 C19 119.9(7) . .
C6 C5 C4 120.0 . .
C6 C5 H5 120.0 . .
C4 C5 H5 120.0 . .
C5 C6 C1 120.0 . .
C5 C6 H6 120.0 . .
C1 C6 H6 120.0 . .
C8 C7 C12 120.0 . .
C8 C7 C22 120.7(7) . .
C12 C7 C22 119.2(7) . .
C9 C8 C7 120.0 . .
C9 C8 H8 120.0 . .
C7 C8 H8 120.0 . .
C8 C9 C10 120.0 . .
C8 C9 H9 120.0 . .
C10 C9 H9 120.0 . .
C11 C10 C9 120.0 . .
C11 C10 C21 120.0(7) . .
C9 C10 C21 119.8(7) . .
C12 C11 C10 120.0 . .
C12 C11 H11 120.0 . .
C10 C11 H11 120.0 . .
C11 C12 C7 120.0 . .
C11 C12 H12 120.0 . .
C7 C12 H12 120.0 . .
C14 C13 C18 120.0 . .
C14 C13 H13 120.0 . .
C18 C13 H13 120.0 . .
C13 C14 C15 120.0 . .
C13 C14 H14 120.0 . .
C15 C14 H14 120.0 . .
C14 C15 C16 120.0 . .
C14 C15 C24 119.7(7) . .
C16 C15 C24 120.3(7) . .
C15 C16 C17 120.0 . .
C15 C16 H16 120.0 . .
C17 C16 H16 120.0 . .
C18 C17 C16 120.0 . .
C18 C17 H17 120.0 . .
C16 C17 H17 120.0 . .
C17 C18 C13 120.0 . .
C17 C18 C23 120.2(7) . .
C13 C18 C23 119.8(7) . .
O2 C19 O1 121.1(11) . .
O2 C19 C4 122.1(10) . .
O1 C19 C4 116.6(10) . .
O2 C19 Cd1 64.2(7) . .
O1 C19 Cd1 57.0(6) . .
C4 C19 Cd1 170.5(8) . .
O7 C20 O6 121.4(11) . .
O7 C20 C1 120.7(10) . .
O6 C20 C1 117.9(10) . .
O7 C20 Cd3 62.8(7) . 4_566
O6 C20 Cd3 59.3(6) . 4_566
C1 C20 Cd3 168.8(9) . 4_566
O4 C21 O5 129.3(11) . .
O4 C21 C10 115.2(10) . .
O5 C21 C10 115.5(10) . .
O8 C22 O9 127.2(12) . .
O8 C22 C7 119.3(11) . .
O9 C22 C7 113.5(10) . .
O12 C23 O11 125.3(11) . .
O12 C23 C18 118.3(11) . .
O11 C23 C18 116.4(10) . .
O19 C24 O20 125.5(11) . .
O19 C24 C15 116.9(10) . .
O20 C24 C15 117.5(11) . .
O3 C25 N1 133(3) . .
O3 C25 H25 113.3 . .
N1 C25 H25 113.3 . .
N1 C26 H26A 109.5 . .
N1 C26 H26B 109.5 . .
H26A C26 H26B 109.5 . .
N1 C26 H26C 109.5 . .
H26A C26 H26C 109.5 . .
H26B C26 H26C 109.5 . .
N1 C27 H27A 109.5 . .
N1 C27 H27B 109.5 . .
H27A C27 H27B 109.5 . .
N1 C27 H27C 109.5 . .
H27A C27 H27C 109.5 . .
H27B C27 H27C 109.5 . .
C25 N1 C27 125(2) . .
C25 N1 C26 117.7(17) . .
C27 N1 C26 117(2) . .
C25 O3 Cd1 123.0(18) . .
O3A C25A N1A 130(2) . .
O3A C25A H25A 115.2 . .
N1A C25A H25A 115.2 . .
N1A C26A H26D 109.5 . .
N1A C26A H26E 109.5 . .
H26D C26A H26E 109.5 . .
N1A C26A H26F 109.5 . .
H26D C26A H26F 109.5 . .
H26E C26A H26F 109.5 . .
N1A C27A H27D 109.5 . .
N1A C27A H27E 109.5 . .
H27D C27A H27E 109.5 . .
N1A C27A H27F 109.5 . .
H27D C27A H27F 109.5 . .
H27E C27A H27F 109.5 . .
C25A N1A C27A 125(2) . .
C25A N1A C26A 116.4(16) . .
C27A N1A C26A 118(2) . .
C25A O3A Cd1 112.1(16) . .
O10 C28 N2 129(4) . .
O10 C28 H28 115.4 . .
N2 C28 H28 115.4 . .
N2 C29 H29A 109.5 . .
N2 C29 H29B 109.5 . .
H29A C29 H29B 109.5 . .
N2 C29 H29C 109.5 . .
H29A C29 H29C 109.5 . .
H29B C29 H29C 109.5 . .
N2 C30 H30A 109.5 . .
N2 C30 H30B 109.5 . .
H30A C30 H30B 109.5 . .
N2 C30 H30C 109.5 . .
H30A C30 H30C 109.5 . .
H30B C30 H30C 109.5 . .
C28 N2 C29 122.2(19) . .
C28 N2 C30 121(2) . .
C29 N2 C30 117(2) . .
C28 O10 Cd3 143(4) . .
O10A C28A N2A 128.2(18) . .
O10A C28A H28A 115.9 . .
N2A C28A H28A 115.9 . .
N2A C29A H29D 109.5 . .
N2A C29A H29E 109.5 . .
H29D C29A H29E 109.5 . .
N2A C29A H29F 109.5 . .
H29D C29A H29F 109.5 . .
H29E C29A H29F 109.5 . .
N2A C30A H30D 109.5 . .
N2A C30A H30E 109.5 . .
H30D C30A H30E 109.5 . .
N2A C30A H30F 109.5 . .
H30D C30A H30F 109.5 . .
H30E C30A H30F 109.5 . .
C28A N2A C29A 120.7(16) . .
C28A N2A C30A 121.9(18) . .
C29A N2A C30A 117.3(19) . .
C28A O10A Cd3 115.1(13) . .
O13 Al1 O16 91.2(10) . .
O13 Al1 O14 93.2(9) . .
O16 Al1 O14 93.4(10) . .
O13 Al1 N3 92.3(8) . .
O16 Al1 N3 93.1(9) . .
O14 Al1 N3 171.4(12) . .
O13 Al1 N4 169.9(12) . .
O16 Al1 N4 97.8(9) . .
O14 Al1 N4 90.9(8) . .
N3 Al1 N4 82.6(9) . .
O13 Al1 O15 84.5(8) . .
O16 Al1 O15 175.7(9) . .
O14 Al1 O15 87.1(8) . .
N3 Al1 O15 86.8(10) . .
N4 Al1 O15 86.5(10) . .
C32 C31 N36 120.0 . .
C32 C31 H31 120.0 . .
N36 C31 H31 120.0 . .
C31 C32 C33 120.0 . .
C31 C32 H32 120.0 . .
C33 C32 H32 120.0 . .
C34 C33 C32 120.0 . .
C34 C33 C37 117.8(10) . .
C32 C33 C37 121.1(10) . .
C33 C34 C35 120.0 . .
C33 C34 H34 120.0 . .
C35 C34 H34 120.0 . .
N36 C35 C34 120.0 . .
N36 C35 H35 120.0 . .
C34 C35 H35 120.0 . .
C35 N36 C31 120.0 . .
C35 N36 Cd1 114.8(9) . .
C31 N36 Cd1 125.2(9) . .
C38 C37 C42 120.0 . .
C38 C37 C33 119.2(11) . .
C42 C37 C33 120.8(11) . .
C39 C38 C37 120.0 . .
C39 C38 H38 120.0 . .
C37 C38 H38 120.0 . .
C38 C39 C40 120.0 . .
C38 C39 C47 117.4(12) . .
C40 C39 C47 122.4(12) . .
O13 C40 C41 115.8(12) . .
O13 C40 C39 124.2(12) . .
C41 C40 C39 120.0 . .
C42 C41 C40 120.0 . .
C42 C41 C43 118.4(11) . .
C40 C41 C43 121.6(11) . .
C41 C42 C37 120.0 . .
C41 C42 H42 120.0 . .
C37 C42 H42 120.0 . .
C44 C43 C46 110.1(16) . .
C44 C43 C45 109.3(16) . .
C46 C43 C45 109.1(16) . .
C44 C43 C41 118(2) . .
C46 C43 C41 106(2) . .
C45 C43 C41 104(2) . .
C43 C44 H44A 109.5 . .
C43 C44 H44B 109.5 . .
H44A C44 H44B 109.5 . .
C43 C44 H44C 109.5 . .
H44A C44 H44C 109.5 . .
H44B C44 H44C 109.5 . .
C43 C45 H45A 109.5 . .
C43 C45 H45B 109.5 . .
H45A C45 H45B 109.5 . .
C43 C45 H45C 109.5 . .
H45A C45 H45C 109.5 . .
H45B C45 H45C 109.5 . .
C43 C46 H46A 109.5 . .
C43 C46 H46B 109.5 . .
H46A C46 H46B 109.5 . .
C43 C46 H46C 109.5 . .
H46A C46 H46C 109.5 . .
H46B C46 H46C 109.5 . .
N3 C47 C39 126(2) . .
N3 C47 H47 117.0 . .
C39 C47 H47 117.0 . .
N3 C48 C49 119.4(19) . .
N3 C48 C53 104.8(19) . .
C49 C48 C53 113(2) . .
N3 C48 H48 106.4 . .
C49 C48 H48 106.4 . .
C53 C48 H48 106.4 . .
C50 C49 C48 114(2) . .
C50 C49 H49A 108.8 . .
C48 C49 H49A 108.8 . .
C50 C49 H49B 108.8 . .
C48 C49 H49B 108.8 . .
H49A C49 H49B 107.7 . .
C49 C50 C51 113(2) . .
C49 C50 H50A 109.1 . .
C51 C50 H50A 109.1 . .
C49 C50 H50B 109.1 . .
C51 C50 H50B 109.1 . .
H50A C50 H50B 107.8 . .
C52 C51 C50 107(2) . .
C52 C51 H51A 110.3 . .
C50 C51 H51A 110.3 . .
C52 C51 H51B 110.3 . .
C50 C51 H51B 110.3 . .
H51A C51 H51B 108.5 . .
C53 C52 C51 110(2) . .
C53 C52 H52A 109.6 . .
C51 C52 H52A 109.6 . .
C53 C52 H52B 109.6 . .
C51 C52 H52B 109.6 . .
H52A C52 H52B 108.1 . .
N4 C53 C52 119(2) . .
N4 C53 C48 110(2) . .
C52 C53 C48 110(2) . .
N4 C53 H53 105.5 . .
C52 C53 H53 105.5 . .
C48 C53 H53 105.5 . .
N4 C54 C55 128(2) . .
N4 C54 H54 116.1 . .
C55 C54 H54 116.1 . .
C56 C55 C60 120.0 . .
C56 C55 C54 123.8(13) . .
C60 C55 C54 116.2(13) . .
O14 C56 C57 120.3(13) . .
O14 C56 C55 119.4(13) . .
C57 C56 C55 120.0 . .
C56 C57 C58 120.0 . .
C56 C57 C61 120.5(11) . .
C58 C57 C61 118.7(11) . .
C59 C58 C57 120.0 . .
C59 C58 H58 120.0 . .
C57 C58 H58 120.0 . .
C58 C59 C60 120.0 . .
C58 C59 C67 118.1(11) . .
C60 C59 C67 121.8(11) . .
C59 C60 C55 120.0 . .
C59 C60 H60 120.0 . .
C55 C60 H60 120.0 . .
C62 C61 C63 110(2) . .
C62 C61 C64 116(2) . .
C63 C61 C64 112(3) . .
C62 C61 C57 115(2) . .
C63 C61 C57 99(2) . .
C64 C61 C57 103.4(18) . .
C61 C62 H62A 109.5 . .
C61 C62 H62B 109.5 . .
H62A C62 H62B 109.5 . .
C61 C62 H62C 109.5 . .
H62A C62 H62C 109.5 . .
H62B C62 H62C 109.5 . .
C61 C63 H63A 109.5 . .
C61 C63 H63B 109.5 . .
H63A C63 H63B 109.5 . .
C61 C63 H63C 109.5 . .
H63A C63 H63C 109.5 . .
H63B C63 H63C 109.5 . .
C61 C64 H64A 109.5 . .
C61 C64 H64B 109.5 . .
H64A C64 H64B 109.5 . .
C61 C64 H64C 109.5 . .
H64A C64 H64C 109.5 . .
H64B C64 H64C 109.5 . .
C66 C65 N70 120.0 . .
C66 C65 H65 120.0 . .
N70 C65 H65 120.0 . .
C65 C66 C67 120.0 . .
C65 C66 H66 120.0 . .
C67 C66 H66 120.0 . .
C68 C67 C66 120.0 . .
C68 C67 C59 120.1(11) . .
C66 C67 C59 119.7(11) . .
C67 C68 C69 120.0 . .
C67 C68 H68 120.0 . .
C69 C68 H68 120.0 . .
N70 C69 C68 120.0 . .
N70 C69 H69 120.0 . .
C68 C69 H69 120.0 . .
C69 N70 C65 120.0 . .
C47 N3 C48 120.8(19) . .
C47 N3 Al1 125.2(17) . .
C48 N3 Al1 113.7(13) . .
C54 N4 C53 125(2) . .
C54 N4 Al1 122.3(18) . .
C53 N4 Al1 112.7(14) . .
O16 N5 O18 117.9(16) . .
O16 N5 O17 112.5(17) . .
O18 N5 O17 129(2) . .
C40 O13 Al1 129.7(13) . .
C56 O14 Al1 129.1(15) . .
Al1 O15 H1O 114.8 . .
Al1 O15 H2O 113.3 . .
H1O O15 H2O 116.2 . .
N5 O16 Al1 144.1(13) . .
O13A Al1A O16A 92.0(10) . .
O13A Al1A O14A 93.6(9) . .
O16A Al1A O14A 93.0(10) . .
O13A Al1A N3A 91.7(7) . .
O16A Al1A N3A 92.7(9) . .
O14A Al1A N3A 172.1(11) . .
O13A Al1A N4A 169.7(12) . .
O16A Al1A N4A 96.6(9) . .
O14A Al1A N4A 91.5(8) . .
N3A Al1A N4A 82.4(9) . .
O13A Al1A O15A 84.5(8) . .
O16A Al1A O15A 176.5(9) . .
O14A Al1A O15A 88.1(8) . .
N3A Al1A O15A 86.6(9) . .
N4A Al1A O15A 86.7(10) . .
C32A C31A N36A 120.0 . .
C32A C31A H31A 120.0 . .
N36A C31A H31A 120.0 . .
C31A C32A C33A 120.0 . .
C31A C32A H32A 120.0 . .
C33A C32A H32A 120.0 . .
C34A C33A C32A 120.0 . .
C34A C33A C37A 117.7(10) . .
C32A C33A C37A 122.1(10) . .
C33A C34A C35A 120.0 . .
C33A C34A H34A 120.0 . .
C35A C34A H34A 120.0 . .
C34A C35A N36A 120.0 . .
C34A C35A H35A 120.0 . .
N36A C35A H35A 120.0 . .
C35A N36A C31A 120.0 . .
C35A N36A Cd1 119.7(8) . .
C31A N36A Cd1 119.8(8) . .
C38A C37A C42A 120.0 . .
C38A C37A C33A 120.0(10) . .
C42A C37A C33A 120.0(10) . .
C39A C38A C37A 120.0 . .
C39A C38A H38A 120.0 . .
C37A C38A H38A 120.0 . .
C38A C39A C40A 120.0 . .
C38A C39A C47A 117.9(12) . .
C40A C39A C47A 122.1(12) . .
O13A C40A C41A 117.6(11) . .
O13A C40A C39A 122.3(11) . .
C41A C40A C39A 120.0 . .
C42A C41A C40A 120.0 . .
C42A C41A C43A 115.1(10) . .
C40A C41A C43A 124.1(11) . .
C41A C42A C37A 120.0 . .
C41A C42A H42A 120.0 . .
C37A C42A H42A 120.0 . .
C46A C43A C45A 107(2) . .
C46A C43A C44A 111(2) . .
C45A C43A C44A 109(2) . .
C46A C43A C41A 108.5(19) . .
C45A C43A C41A 104(2) . .
C44A C43A C41A 117(2) . .
C43A C44A H44D 109.5 . .
C43A C44A H44E 109.5 . .
H44D C44A H44E 109.5 . .
C43A C44A H44F 109.5 . .
H44D C44A H44F 109.5 . .
H44E C44A H44F 109.5 . .
C43A C45A H45D 109.5 . .
C43A C45A H45E 109.5 . .
H45D C45A H45E 109.5 . .
C43A C45A H45F 109.5 . .
H45D C45A H45F 109.5 . .
H45E C45A H45F 109.5 . .
C43A C46A H46D 109.5 . .
C43A C46A H46E 109.5 . .
H46D C46A H46E 109.5 . .
C43A C46A H46F 109.5 . .
H46D C46A H46F 109.5 . .
H46E C46A H46F 109.5 . .
N3A C47A C39A 127(2) . .
N3A C47A H47A 116.3 . .
C39A C47A H47A 116.3 . .
N3A C48A C49A 117.5(17) . .
N3A C48A C53A 104.1(19) . .
C49A C48A C53A 114(2) . .
N3A C48A H48A 107.0 . .
C49A C48A H48A 107.0 . .
C53A C48A H48A 107.0 . .
C50A C49A C48A 114.5(19) . .
C50A C49A H49C 108.6 . .
C48A C49A H49C 108.6 . .
C50A C49A H49D 108.6 . .
C48A C49A H49D 108.6 . .
H49C C49A H49D 107.6 . .
C49A C50A C51A 114(2) . .
C49A C50A H50C 108.8 . .
C51A C50A H50C 108.8 . .
C49A C50A H50D 108.8 . .
C51A C50A H50D 108.8 . .
H50C C50A H50D 107.7 . .
C52A C51A C50A 110(2) . .
C52A C51A H51C 109.8 . .
C50A C51A H51C 109.8 . .
C52A C51A H51D 109.8 . .
C50A C51A H51D 109.8 . .
H51C C51A H51D 108.2 . .
C53A C52A C51A 109.5(18) . .
C53A C52A H52C 109.8 . .
C51A C52A H52C 109.8 . .
C53A C52A H52D 109.8 . .
C51A C52A H52D 109.8 . .
H52C C52A H52D 108.2 . .
N4A C53A C52A 118.2(19) . .
N4A C53A C48A 108(2) . .
C52A C53A C48A 109(2) . .
N4A C53A H53A 106.9 . .
C52A C53A H53A 106.9 . .
C48A C53A H53A 106.9 . .
N4A C54A C55A 128(2) . .
N4A C54A H54A 115.9 . .
C55A C54A H54A 115.9 . .
C56A C55A C60A 120.0 . .
C56A C55A C54A 123.1(13) . .
C60A C55A C54A 116.9(13) . .
O14A C56A C57A 119.0(12) . .
O14A C56A C55A 121.0(12) . .
C57A C56A C55A 120.0 . .
C58A C57A C56A 120.0 . .
C58A C57A C61A 118.0(10) . .
C56A C57A C61A 120.5(11) . .
C59A C58A C57A 120.0 . .
C59A C58A H58A 120.0 . .
C57A C58A H58A 120.0 . .
C58A C59A C60A 120.0 . .
C58A C59A C67A 117.1(10) . .
C60A C59A C67A 122.8(10) . .
C59A C60A C55A 120.0 . .
C59A C60A H60A 120.0 . .
C55A C60A H60A 120.0 . .
C62A C61A C63A 111(2) . .
C62A C61A C64A 117(2) . .
C63A C61A C64A 113(3) . .
C62A C61A C57A 115(2) . .
C63A C61A C57A 99.0(19) . .
C64A C61A C57A 99.8(19) . .
C61A C62A H62D 109.5 . .
C61A C62A H62E 109.5 . .
H62D C62A H62E 109.5 . .
C61A C62A H62F 109.5 . .
H62D C62A H62F 109.5 . .
H62E C62A H62F 109.5 . .
C61A C63A H63D 109.5 . .
C61A C63A H63E 109.5 . .
H63D C63A H63E 109.5 . .
C61A C63A H63F 109.5 . .
H63D C63A H63F 109.5 . .
H63E C63A H63F 109.5 . .
C61A C64A H64D 109.5 . .
C61A C64A H64E 109.5 . .
H64D C64A H64E 109.5 . .
C61A C64A H64F 109.5 . .
H64D C64A H64F 109.5 . .
H64E C64A H64F 109.5 . .
C66A C65A N70A 120.0 . .
C66A C65A H65A 120.0 . .
N70A C65A H65A 120.0 . .
C67A C66A C65A 120.0 . .
C67A C66A H66A 120.0 . .
C65A C66A H66A 120.0 . .
C66A C67A C68A 120.0 . .
C66A C67A C59A 120.3(10) . .
C68A C67A C59A 119.7(10) . .
C69A C68A C67A 120.0 . .
C69A C68A H68A 120.0 . .
C67A C68A H68A 120.0 . .
C68A C69A N70A 120.0 . .
C68A C69A H69A 120.0 . .
N70A C69A H69A 120.0 . .
C69A N70A C65A 120.0 . .
C47A N3A C48A 120.4(19) . .
C47A N3A Al1A 123.9(16) . .
C48A N3A Al1A 114.4(13) . .
C54A N4A C53A 126(2) . .
C54A N4A Al1A 122.8(18) . .
C53A N4A Al1A 111.3(14) . .
O17A N5A O16A 113.9(16) . .
O17A N5A O18A 127.7(19) . .
O16A N5A O18A 116.9(17) . .
C40A O13A Al1A 131.2(12) . .
C56A O14A Al1A 130.5(14) . .
Al1A O15A H3O 115.2 . .
Al1A O15A H4O 115.1 . .
H3O O15A H4O 116.2 . .
N5A O16A Al1A 135.9(13) . .
C19 O1 Cd1 94.8(7) . .
C19 O1 Cd2 127.5(8) . 4_556
Cd1 O1 Cd2 105.0(3) . 4_556
C19 O2 Cd1 89.4(7) . .
C21 O4 Cd1 126.8(8) . .
C21 O5 Cd2 133.0(7) . 4_556
C20 O6 Cd2 130.2(8) . 4_566
C20 O6 Cd3 92.0(7) . 4_566
Cd2 O6 Cd3 103.2(3) 4_566 4_566
C20 O7 Cd3 90.0(8) . 4_566
C22 O8 Cd2 138.3(9) . .
C22 O9 Cd3 119.8(8) . .
C23 O11 Cd3 130.9(8) . .
C23 O12 Cd2 135.3(8) . .
C24 O19 Cd1 117.6(8) . 1_554
C24 O20 Cd2 143.4(9) . 4

loop_
_geom_bond_atom_site_label_1
_geom_bond_atom_site_label_2
_geom_bond_distance
_geom_bond_site_symmetry_2
Cd1 O19 2.219(8) 1_556
Cd1 O4 2.239(8) .
Cd1 N36 2.248(9) .
Cd1 N36A 2.276(9) .
Cd1 O1 2.300(8) .
Cd1 O3A 2.416(10) .
Cd1 O3 2.420(11) .
Cd1 O2 2.459(9) .
Cd1 C19 2.732(12) .
Cd2 O5 2.217(7) 4_546
Cd2 O12 2.225(7) .
Cd2 O20 2.237(8) 4_545
Cd2 O8 2.254(8) .
Cd2 O6 2.285(8) 4_536
Cd2 O1 2.317(8) 4_546
Cd3 O9 2.189(9) .
Cd3 O11 2.191(9) .
Cd3 O6 2.326(8) 4_536
Cd3 O7 2.403(10) 4_536
Cd3 O10A 2.408(9) .
Cd3 O10 2.409(12) .
Cd3 C20 2.702(12) 4_536
C1 C2 1.3900 .
C1 C6 1.3900 .
C1 C20 1.489(13) .
C2 C3 1.3900 .
C2 H2 0.9400 .
C3 C4 1.3900 .
C3 H3 0.9400 .
C4 C5 1.3900 .
C4 C19 1.502(13) .
C5 C6 1.3900 .
C5 H5 0.9400 .
C6 H6 0.9400 .
C7 C8 1.3900 .
C7 C12 1.3900 .
C7 C22 1.534(13) .
C8 C9 1.3900 .
C8 H8 0.9400 .
C9 C10 1.3900 .
C9 H9 0.9400 .
C10 C11 1.3900 .
C10 C21 1.536(12) .
C11 C12 1.3900 .
C11 H11 0.9400 .
C12 H12 0.9400 .
C13 C14 1.3900 .
C13 C18 1.3900 .
C13 H13 0.9400 .
C14 C15 1.3900 .
C14 H14 0.9400 .
C15 C16 1.3900 .
C15 C24 1.498(12) .
C16 C17 1.3900 .
C16 H16 0.9400 .
C17 C18 1.3900 .
C17 H17 0.9400 .
C18 C23 1.504(12) .
C19 O2 1.217(15) .
C19 O1 1.296(15) .
C20 O7 1.235(15) .
C20 O6 1.297(14) .
C21 O4 1.229(14) .
C21 O5 1.245(14) .
C22 O8 1.197(15) .
C22 O9 1.284(16) .
C23 O12 1.234(14) .
C23 O11 1.259(15) .
C24 O19 1.220(14) .
C24 O20 1.268(14) .
C25 O3 1.210(18) .
C25 N1 1.27(2) .
C25 H25 0.9400 .
C26 N1 1.51(2) .
C26 H26A 0.9700 .
C26 H26B 0.9700 .
C26 H26C 0.9700 .
C27 N1 1.442(18) .
C27 H27A 0.9700 .
C27 H27B 0.9700 .
C27 H27C 0.9700 .
C25A O3A 1.211(18) .
C25A N1A 1.27(2) .
C25A H25A 0.9400 .
C26A N1A 1.53(2) .
C26A H26D 0.9700 .
C26A H26E 0.9700 .
C26A H26F 0.9700 .
C27A N1A 1.43(2) .
C27A H27D 0.9700 .
C27A H27E 0.9700 .
C27A H27F 0.9700 .
C28 O10 1.22(2) .
C28 N2 1.24(2) .
C28 H28 0.9400 .
C29 N2 1.49(2) .
C29 H29A 0.9700 .
C29 H29B 0.9700 .
C29 H29C 0.9700 .
C30 N2 1.502(18) .
C30 H30A 0.9700 .
C30 H30B 0.9700 .
C30 H30C 0.9700 .
C28A O10A 1.23(2) .
C28A N2A 1.24(2) .
C28A H28A 0.9400 .
C29A N2A 1.49(2) .
C29A H29D 0.9700 .
C29A H29E 0.9700 .
C29A H29F 0.9700 .
C30A N2A 1.504(19) .
C30A H30D 0.9700 .
C30A H30E 0.9700 .
C30A H30F 0.9700 .
Al1 O13 1.837(16) .
Al1 O16 1.84(2) .
Al1 O14 1.862(17) .
Al1 N3 1.97(2) .
Al1 N4 2.00(2) .
Al1 O15 2.09(2) .
C31 C32 1.3900 .
C31 N36 1.3900 .
C31 H31 0.9400 .
C32 C33 1.3900 .
C32 H32 0.9400 .
C33 C34 1.3900 .
C33 C37 1.536(11) .
C34 C35 1.3900 .
C34 H34 0.9400 .
C35 N36 1.3900 .
C35 H35 0.9400 .
C37 C38 1.3900 .
C37 C42 1.3900 .
C38 C39 1.3900 .
C38 H38 0.9400 .
C39 C40 1.3900 .
C39 C47 1.41(2) .
C40 O13 1.319(14) .
C40 C41 1.3900 .
C41 C42 1.3900 .
C41 C43 1.64(3) .
C42 H42 0.9400 .
C43 C44 1.330(19) .
C43 C46 1.331(19) .
C43 C45 1.333(19) .
C44 H44A 0.9700 .
C44 H44B 0.9700 .
C44 H44C 0.9700 .
C45 H45A 0.9700 .
C45 H45B 0.9700 .
C45 H45C 0.9700 .
C46 H46A 0.9700 .
C46 H46B 0.9700 .
C46 H46C 0.9700 .
C47 N3 1.29(2) .
C47 H47 0.9400 .
C48 N3 1.46(3) .
C48 C49 1.53(3) .
C48 C53 1.56(3) .
C48 H48 0.9900 .
C49 C50 1.45(3) .
C49 H49A 0.9800 .
C49 H49B 0.9800 .
C50 C51 1.60(3) .
C50 H50A 0.9800 .
C50 H50B 0.9800 .
C51 C52 1.57(3) .
C51 H51A 0.9800 .
C51 H51B 0.9800 .
C52 C53 1.52(3) .
C52 H52A 0.9800 .
C52 H52B 0.9800 .
C53 N4 1.41(3) .
C53 H53 0.9900 .
C54 N4 1.28(2) .
C54 C55 1.44(2) .
C54 H54 0.9400 .
C55 C56 1.3900 .
C55 C60 1.3900 .
C56 O14 1.348(15) .
C56 C57 1.3900 .
C57 C58 1.3900 .
C57 C61 1.66(3) .
C58 C59 1.3900 .
C58 H58 0.9400 .
C59 C60 1.3900 .
C59 C67 1.477(12) .
C60 H60 0.9400 .
C61 C62 1.44(3) .
C61 C63 1.46(3) .
C61 C64 1.59(3) .
C62 H62A 0.9700 .
C62 H62B 0.9700 .
C62 H62C 0.9700 .
C63 H63A 0.9700 .
C63 H63B 0.9700 .
C63 H63C 0.9700 .
C64 H64A 0.9700 .
C64 H64B 0.9700 .
C64 H64C 0.9700 .
C65 C66 1.3900 .
C65 N70 1.3900 .
C65 H65 0.9400 .
C66 C67 1.3900 .
C66 H66 0.9400 .
C67 C68 1.3900 .
C68 C69 1.3900 .
C68 H68 0.9400 .
C69 N70 1.3900 .
C69 H69 0.9400 .
N5 O16 1.388(13) .
N5 O18 1.392(13) .
N5 O17 1.407(14) .
O15 H1O 0.9022 .
O15 H2O 0.9067 .
Al1A O13A 1.842(16) .
Al1A O16A 1.85(2) .
Al1A O14A 1.859(16) .
Al1A N3A 1.97(2) .
Al1A N4A 2.01(2) .
Al1A O15A 2.08(2) .
C31A C32A 1.3900 .
C31A N36A 1.3900 .
C31A H31A 0.9400 .
C32A C33A 1.3900 .
C32A H32A 0.9400 .
C33A C34A 1.3900 .
C33A C37A 1.544(10) .
C34A C35A 1.3900 .
C34A H34A 0.9400 .
C35A N36A 1.3900 .
C35A H35A 0.9400 .
C37A C38A 1.3900 .
C37A C42A 1.3900 .
C38A C39A 1.3900 .
C38A H38A 0.9400 .
C39A C40A 1.3900 .
C39A C47A 1.42(2) .
C40A O13A 1.322(14) .
C40A C41A 1.3900 .
C41A C42A 1.3900 .
C41A C43A 1.65(3) .
C42A H42A 0.9400 .
C43A C46A 1.325(19) .
C43A C45A 1.329(18) .
C43A C44A 1.338(19) .
C44A H44D 0.9700 .
C44A H44E 0.9700 .
C44A H44F 0.9700 .
C45A H45D 0.9700 .
C45A H45E 0.9700 .
C45A H45F 0.9700 .
C46A H46D 0.9700 .
C46A H46E 0.9700 .
C46A H46F 0.9700 .
C47A N3A 1.29(2) .
C47A H47A 0.9400 .
C48A N3A 1.47(3) .
C48A C49A 1.53(3) .
C48A C53A 1.57(3) .
C48A H48A 0.9900 .
C49A C50A 1.46(3) .
C49A H49C 0.9800 .
C49A H49D 0.9800 .
C50A C51A 1.59(3) .
C50A H50C 0.9800 .
C50A H50D 0.9800 .
C51A C52A 1.57(3) .
C51A H51C 0.9800 .
C51A H51D 0.9800 .
C52A C53A 1.52(3) .
C52A H52C 0.9800 .
C52A H52D 0.9800 .
C53A N4A 1.41(3) .
C53A H53A 0.9900 .
C54A N4A 1.28(2) .
C54A C55A 1.44(2) .
C54A H54A 0.9400 .
C55A C56A 1.3900 .
C55A C60A 1.3900 .
C56A O14A 1.354(15) .
C56A C57A 1.3900 .
C57A C58A 1.3900 .
C57A C61A 1.66(3) .
C58A C59A 1.3900 .
C58A H58A 0.9400 .
C59A C60A 1.3900 .
C59A C67A 1.485(11) .
C60A H60A 0.9400 .
C61A C62A 1.43(3) .
C61A C63A 1.46(3) .
C61A C64A 1.59(3) .
C62A H62D 0.9700 .
C62A H62E 0.9700 .
C62A H62F 0.9700 .
C63A H63D 0.9700 .
C63A H63E 0.9700 .
C63A H63F 0.9700 .
C64A H64D 0.9700 .
C64A H64E 0.9700 .
C64A H64F 0.9700 .
C65A C66A 1.3900 .
C65A N70A 1.3900 .
C65A H65A 0.9400 .
C66A C67A 1.3900 .
C66A H66A 0.9400 .
C67A C68A 1.3900 .
C68A C69A 1.3900 .
C68A H68A 0.9400 .
C69A N70A 1.3900 .
C69A H69A 0.9400 .
N5A O17A 1.389(13) .
N5A O16A 1.394(13) .
N5A O18A 1.405(14) .
O15A H3O 0.9044 .
O15A H4O 0.9035 .

loop_
_platon_squeeze_void_nr
_platon_squeeze_void_average_x
_platon_squeeze_void_average_y
_platon_squeeze_void_average_z
_platon_squeeze_void_volume
_platon_squeeze_void_count_electrons
_platon_squeeze_void_content
1 0.127 -0.213 0.192 671 190 ' '
2 0.373 0.188 0.497 671 191 ' '
3 0.627 0.201 0.467 671 190 ' '
4 0.873 -0.270 0.862 671 191 ' '
5 0.495 0.199 0.673 17 5 ' '
6 0.505 0.199 0.327 17 5 ' '
7 0.500 0.288 1.000 40 20 ' '
8 0.005 0.699 0.327 17 5 ' '
9 0.995 0.699 0.673 17 5 ' '
10 0.000 0.788 0.000 40 20 ' '
